data_4033965
loop_
_publ_author_name
'Guan, Xu-Kai'
'Zhang, Heng'
'Gao, Ji-Gang'
'Sun, Dong-Yang'
'Qin, Xiang-Shuo'
'Jiang, Guo-Feng'
'Zhang, Guang-Liang'
'Zhang, Suoqin'

_publ_section_title
;
 Asymmetric Synthesis of 1,1,1-Triarylethanes by Chiral Imidodiphosphoric
 Acid Catalyzed Nucleophilic Addition of Pyrrole and Indoles to
 3-Vinylindoles.
;
_journal_issue 19
_journal_name_full 'The Journal of organic chemistry'
_journal_page_first 12562
_journal_page_last 12572
_journal_paper_doi 10.1021/acs.joc.9b02024
_journal_volume 84
_journal_year 2019
_chemical_absolute_configuration ad
_chemical_formula_sum 'C20 H17 F N2'
_chemical_formula_weight 304.35
_space_group_crystal_system orthorhombic
_space_group_IT_number 19
_space_group_name_Hall 'P 2ac 2ab'
_space_group_name_H-M_alt 'P 21 21 21'
_atom_sites_solution_hydrogens geom
_audit_creation_method SHELXL-2018/3
_cell_angle_alpha 90
_cell_angle_beta 90
_cell_angle_gamma 90
_cell_formula_units_Z 4
_cell_length_a 10.1757(2)
_cell_length_b 10.8768(3)
_cell_length_c 13.9556(4)
_cell_measurement_reflns_used 5249
_cell_measurement_temperature 300(2)
_cell_measurement_theta_max 24.978
_cell_measurement_theta_min 2.477
_cell_volume 1544.59(7)
_computing_cell_refinement 'Bruker SMART'
_computing_data_collection 'Bruker SMART'
_computing_data_reduction 'Bruker SAINT'
_computing_molecular_graphics 'Bruker SHELXTL'
_computing_publication_material 'Bruker SHELXTL'
_computing_structure_refinement 'SHELXL-2018/3 (Sheldrick, 2018)'
_computing_structure_solution 'SHELXT 2014/5 (Sheldrick, 2014)'
_diffrn_ambient_temperature 300(2)
_diffrn_measured_fraction_theta_full 0.993
_diffrn_measured_fraction_theta_max 0.993
_diffrn_measurement_device_type 'CCD area detector'
_diffrn_measurement_method 'phi and omega scans'
_diffrn_radiation_type MoK\a
_diffrn_radiation_wavelength 0.71073
_diffrn_reflns_av_R_equivalents 0.0284
_diffrn_reflns_av_unetI/netI 0.0250
_diffrn_reflns_Laue_measured_fraction_full 0.993
_diffrn_reflns_Laue_measured_fraction_max 0.993
_diffrn_reflns_limit_h_max 12
_diffrn_reflns_limit_h_min -12
_diffrn_reflns_limit_k_max 12
_diffrn_reflns_limit_k_min -11
_diffrn_reflns_limit_l_max 16
_diffrn_reflns_limit_l_min -16
_diffrn_reflns_number 10424
_diffrn_reflns_point_group_measured_fraction_full 0.994
_diffrn_reflns_point_group_measured_fraction_max 0.994
_diffrn_reflns_theta_full 25.026
_diffrn_reflns_theta_max 25.026
_diffrn_reflns_theta_min 2.477
_diffrn_source 'sealed tube'
_exptl_absorpt_coefficient_mu 0.086
_exptl_absorpt_correction_T_max 0.7452
_exptl_absorpt_correction_T_min 0.6835
_exptl_absorpt_correction_type multi-scan
_exptl_absorpt_process_details SADABS
_exptl_crystal_colour white
_exptl_crystal_density_diffrn 1.309
_exptl_crystal_description block
_exptl_crystal_F_000 640
_exptl_crystal_size_max 0.200
_exptl_crystal_size_mid 0.150
_exptl_crystal_size_min 0.120
_refine_diff_density_max 0.102
_refine_diff_density_min -0.121
_refine_diff_density_rms 0.027
_refine_ls_abs_structure_details
;
 Flack x determined using 996 quotients [(I+)-(I-)]/[(I+)+(I-)]
 (Parsons, Flack and Wagner, Acta Cryst. B69 (2013) 249-259).
;
_refine_ls_abs_structure_Flack -0.3(4)
_refine_ls_extinction_method none
_refine_ls_goodness_of_fit_ref 1.079
_refine_ls_hydrogen_treatment constr
_refine_ls_matrix_type full
_refine_ls_number_parameters 209
_refine_ls_number_reflns 2711
_refine_ls_number_restraints 0
_refine_ls_restrained_S_all 1.079
_refine_ls_R_factor_all 0.0372
_refine_ls_R_factor_gt 0.0326
_refine_ls_shift/su_max 0.000
_refine_ls_shift/su_mean 0.000
_refine_ls_structure_factor_coef Fsqd
_refine_ls_weighting_details 'w=1/[\s^2^(Fo^2^)+(0.0405P)^2^+0.1501P] where P=(Fo^2^+2Fc^2^)/3'
_refine_ls_weighting_scheme calc
_refine_ls_wR_factor_gt 0.0770
_refine_ls_wR_factor_ref 0.0814
_reflns_Friedel_coverage 0.730
_reflns_Friedel_fraction_full 0.995
_reflns_Friedel_fraction_max 0.995
_reflns_number_gt 2513
_reflns_number_total 2711
_reflns_threshold_expression 'I > 2\s(I)'
_cod_data_source_file jo9b02024_si_002.cif
_cod_data_source_block SJ_190713_0m
_cod_database_code 4033965
_shelx_shelxl_version_number 2018/3
_shelx_space_group_comment
;
The symmetry employed for this shelxl refinement is uniquely defined
by the following loop, which should always be used as a source of
symmetry information in preference to the above space-group names.
They are only intended as comments.
;
_shelx_estimated_absorpt_t_min 0.983
_shelx_estimated_absorpt_t_max 0.990

loop_
_space_group_symop_operation_xyz
'x, y, z'
'-x+1/2, -y, z+1/2'
'-x, y+1/2, -z+1/2'
'x+1/2, -y+1/2, -z'

loop_
_atom_site_label
_atom_site_type_symbol
_atom_site_fract_x
_atom_site_fract_y
_atom_site_fract_z
_atom_site_U_iso_or_equiv
_atom_site_adp_type
_atom_site_occupancy
_atom_site_site_symmetry_order
_atom_site_calc_flag
_atom_site_refinement_flags_posn
_atom_site_refinement_flags_adp
F1 F 0.69593(14) 0.37230(16) 0.49442(11) 0.0712(5) Uani 1 1 d . .
N1 N 0.14728(17) 0.78820(17) 0.39663(13) 0.0428(4) Uani 1 1 d . .
H1 H 0.128551 0.807607 0.454785 0.051 Uiso 1 1 calc R U
N2 N -0.02386(19) 0.6068(2) 0.64949(16) 0.0559(6) Uani 1 1 d . .
H2 H -0.094791 0.596447 0.682012 0.067 Uiso 1 1 calc R U
C1 C 0.1478(2) 0.8684(2) 0.32138(19) 0.0514(6) Uani 1 1 d . .
H1A H 0.127256 0.951612 0.324154 0.062 Uiso 1 1 calc R U
C2 C 0.1833(2) 0.8053(3) 0.24219(17) 0.0526(6) Uani 1 1 d . .
H2A H 0.192659 0.837141 0.180729 0.063 Uiso 1 1 calc R U
C3 C 0.2038(2) 0.6816(3) 0.27004(16) 0.0531(6) Uani 1 1 d . .
H3 H 0.228626 0.617433 0.229888 0.064 Uiso 1 1 calc R U
C4 C 0.1806(2) 0.6730(2) 0.36665(15) 0.0386(5) Uani 1 1 d . .
C5 C 0.1839(2) 0.56224(19) 0.43313(15) 0.0393(5) Uani 1 1 d . .
C6 C 0.1210(2) 0.5937(2) 0.52842(16) 0.0388(5) Uani 1 1 d . .
C7 C 0.1774(2) 0.66581(19) 0.60508(15) 0.0363(5) Uani 1 1 d . .
C8 C 0.2972(2) 0.7273(2) 0.61839(16) 0.0426(5) Uani 1 1 d . .
H8 H 0.361440 0.725171 0.571027 0.051 Uiso 1 1 calc R U
C9 C 0.3187(2) 0.7908(2) 0.70207(17) 0.0502(6) Uani 1 1 d . .
H9 H 0.398471 0.830726 0.711319 0.060 Uiso 1 1 calc R U
C10 C 0.2225(3) 0.7962(2) 0.77362(18) 0.0548(6) Uani 1 1 d . .
H10 H 0.239062 0.840877 0.829152 0.066 Uiso 1 1 calc R U
C11 C 0.1043(3) 0.7370(2) 0.76348(18) 0.0514(6) Uani 1 1 d . .
H11 H 0.040676 0.740242 0.811278 0.062 Uiso 1 1 calc R U
C12 C 0.0830(2) 0.6720(2) 0.67924(17) 0.0433(5) Uani 1 1 d . .
C13 C -0.0009(2) 0.5604(2) 0.55997(19) 0.0518(6) Uani 1 1 d . .
H13 H -0.060154 0.512764 0.525375 0.062 Uiso 1 1 calc R U
C14 C 0.3251(2) 0.51496(18) 0.44953(15) 0.0363(5) Uani 1 1 d . .
C15 C 0.3469(2) 0.4218(2) 0.51582(17) 0.0475(6) Uani 1 1 d . .
H15 H 0.276005 0.391093 0.550377 0.057 Uiso 1 1 calc R U
C16 C 0.4702(3) 0.3734(2) 0.53207(19) 0.0544(6) Uani 1 1 d . .
H16 H 0.483225 0.311716 0.577199 0.065 Uiso 1 1 calc R U
C17 C 0.5731(2) 0.4194(2) 0.47944(17) 0.0472(6) Uani 1 1 d . .
C18 C 0.5580(2) 0.5105(2) 0.41396(17) 0.0457(6) Uani 1 1 d . .
H18 H 0.629671 0.540303 0.379690 0.055 Uiso 1 1 calc R U
C19 C 0.4330(2) 0.5582(2) 0.39934(17) 0.0418(5) Uani 1 1 d . .
H19 H 0.421463 0.620816 0.354718 0.050 Uiso 1 1 calc R U
C20 C 0.1062(3) 0.4588(2) 0.3833(2) 0.0565(7) Uani 1 1 d . .
H20A H 0.148397 0.437782 0.323972 0.085 Uiso 1 1 calc R U
H20B H 0.018232 0.486237 0.370711 0.085 Uiso 1 1 calc R U
H20C H 0.103614 0.387783 0.424141 0.085 Uiso 1 1 calc R U

loop_
_atom_site_aniso_label
_atom_site_aniso_U_11
_atom_site_aniso_U_22
_atom_site_aniso_U_33
_atom_site_aniso_U_23
_atom_site_aniso_U_13
_atom_site_aniso_U_12
F1 0.0540(8) 0.0951(12) 0.0644(9) 0.0128(9) -0.0017(8) 0.0297(8)
N1 0.0457(10) 0.0424(10) 0.0404(10) 0.0009(9) 0.0024(8) 0.0025(8)
N2 0.0405(10) 0.0687(14) 0.0586(14) 0.0044(12) 0.0158(9) -0.0094(10)
C1 0.0490(13) 0.0472(14) 0.0579(16) 0.0108(13) -0.0054(12) 0.0025(11)
C2 0.0475(13) 0.0683(16) 0.0419(13) 0.0156(12) -0.0077(11) 0.0020(12)
C3 0.0605(15) 0.0618(16) 0.0370(13) -0.0026(12) -0.0051(11) 0.0132(13)
C4 0.0344(10) 0.0433(12) 0.0382(11) -0.0038(9) -0.0053(9) 0.0031(9)
C5 0.0401(11) 0.0374(12) 0.0404(12) -0.0021(9) -0.0048(9) -0.0019(9)
C6 0.0323(10) 0.0387(12) 0.0455(13) 0.0034(10) 0.0014(9) -0.0013(8)
C7 0.0344(10) 0.0368(11) 0.0376(11) 0.0035(9) 0.0008(9) 0.0045(9)
C8 0.0373(11) 0.0459(13) 0.0445(13) 0.0006(10) 0.0010(9) 0.0011(10)
C9 0.0476(13) 0.0532(14) 0.0497(14) -0.0020(11) -0.0114(11) -0.0001(11)
C10 0.0691(16) 0.0554(15) 0.0400(13) -0.0026(12) -0.0072(11) 0.0083(13)
C11 0.0615(15) 0.0558(15) 0.0370(13) 0.0053(12) 0.0088(11) 0.0094(12)
C12 0.0409(11) 0.0456(12) 0.0434(13) 0.0086(11) 0.0052(10) 0.0032(10)
C13 0.0408(12) 0.0564(15) 0.0583(15) -0.0018(13) 0.0017(11) -0.0104(11)
C14 0.0412(11) 0.0321(11) 0.0357(11) -0.0035(9) -0.0012(9) 0.0000(9)
C15 0.0494(13) 0.0473(13) 0.0458(13) 0.0094(11) 0.0086(11) 0.0041(11)
C16 0.0647(15) 0.0522(14) 0.0464(15) 0.0148(12) 0.0036(12) 0.0160(12)
C17 0.0456(12) 0.0546(14) 0.0415(13) -0.0014(11) -0.0032(10) 0.0148(11)
C18 0.0399(12) 0.0483(14) 0.0488(14) 0.0038(12) 0.0021(10) -0.0002(10)
C19 0.0440(12) 0.0380(12) 0.0434(13) 0.0062(11) -0.0017(10) 0.0004(10)
C20 0.0590(15) 0.0459(14) 0.0648(17) -0.0092(13) -0.0105(13) -0.0072(12)

loop_
_atom_type_symbol
_atom_type_description
_atom_type_scat_dispersion_real
_atom_type_scat_dispersion_imag
_atom_type_scat_source
C C 0.0033 0.0016 'International Tables Vol C Tables 4.2.6.8 and 6.1.1.4'
H H 0.0000 0.0000 'International Tables Vol C Tables 4.2.6.8 and 6.1.1.4'
F F 0.0171 0.0103 'International Tables Vol C Tables 4.2.6.8 and 6.1.1.4'
N N 0.0061 0.0033 'International Tables Vol C Tables 4.2.6.8 and 6.1.1.4'

loop_
_geom_angle_atom_site_label_1
_geom_angle_atom_site_label_2
_geom_angle_atom_site_label_3
_geom_angle
C4 N1 C1 110.48(19)
C4 N1 H1 124.8
C1 N1 H1 124.8
C12 N2 C13 109.52(19)
C12 N2 H2 125.2
C13 N2 H2 125.2
C2 C1 N1 107.8(2)
C2 C1 H1A 126.1
N1 C1 H1A 126.1
C1 C2 C3 107.3(2)
C1 C2 H2A 126.3
C3 C2 H2A 126.3
C4 C3 C2 108.0(2)
C4 C3 H3 126.0
C2 C3 H3 126.0
N1 C4 C3 106.4(2)
N1 C4 C5 123.09(18)
C3 C4 C5 130.5(2)
C6 C5 C4 110.31(17)
C6 C5 C20 110.17(19)
C4 C5 C20 106.99(18)
C6 C5 C14 109.77(17)
C4 C5 C14 112.00(17)
C20 C5 C14 107.52(18)
C13 C6 C7 105.4(2)
C13 C6 C5 127.4(2)
C7 C6 C5 127.23(18)
C8 C7 C12 118.1(2)
C8 C7 C6 134.56(19)
C12 C7 C6 107.34(18)
C9 C8 C7 119.4(2)
C9 C8 H8 120.3
C7 C8 H8 120.3
C8 C9 C10 121.1(2)
C8 C9 H9 119.5
C10 C9 H9 119.5
C11 C10 C9 121.3(2)
C11 C10 H10 119.3
C9 C10 H10 119.3
C10 C11 C12 117.6(2)
C10 C11 H11 121.2
C12 C11 H11 121.2
N2 C12 C11 130.3(2)
N2 C12 C7 107.1(2)
C11 C12 C7 122.6(2)
C6 C13 N2 110.6(2)
C6 C13 H13 124.7
N2 C13 H13 124.7
C19 C14 C15 117.2(2)
C19 C14 C5 123.37(19)
C15 C14 C5 119.37(19)
C16 C15 C14 122.2(2)
C16 C15 H15 118.9
C14 C15 H15 118.9
C17 C16 C15 117.8(2)
C17 C16 H16 121.1
C15 C16 H16 121.1
C18 C17 F1 118.7(2)
C18 C17 C16 122.7(2)
F1 C17 C16 118.6(2)
C17 C18 C19 118.4(2)
C17 C18 H18 120.8
C19 C18 H18 120.8
C14 C19 C18 121.7(2)
C14 C19 H19 119.2
C18 C19 H19 119.2
C5 C20 H20A 109.5
C5 C20 H20B 109.5
H20A C20 H20B 109.5
C5 C20 H20C 109.5
H20A C20 H20C 109.5
H20B C20 H20C 109.5

loop_
_geom_bond_atom_site_label_1
_geom_bond_atom_site_label_2
_geom_bond_distance
F1 C17 1.366(3)
N1 C4 1.364(3)
N1 C1 1.365(3)
N1 H1 0.8600
N2 C12 1.363(3)
N2 C13 1.367(3)
N2 H2 0.8600
C1 C2 1.350(4)
C1 H1A 0.9300
C2 C3 1.415(4)
C2 H2A 0.9300
C3 C4 1.372(3)
C3 H3 0.9300
C4 C5 1.521(3)
C5 C6 1.515(3)
C5 C20 1.541(3)
C5 C14 1.543(3)
C6 C13 1.366(3)
C6 C7 1.445(3)
C7 C8 1.403(3)
C7 C12 1.414(3)
C8 C9 1.374(3)
C8 H8 0.9300
C9 C10 1.399(4)
C9 H9 0.9300
C10 C11 1.372(4)
C10 H10 0.9300
C11 C12 1.389(3)
C11 H11 0.9300
C13 H13 0.9300
C14 C19 1.385(3)
C14 C15 1.390(3)
C15 C16 1.379(3)
C15 H15 0.9300
C16 C17 1.373(3)
C16 H16 0.9300
C17 C18 1.357(3)
C18 C19 1.389(3)
C18 H18 0.9300
C19 H19 0.9300
C20 H20A 0.9600
C20 H20B 0.9600
C20 H20C 0.9600
